data_4510197
loop_
_publ_author_name
'Zhou, Jie'
'Du, Lin'
'Qiao, Yong-Feng'
'Hu, Yan'
'Li, Bin'
'Li, Lin'
'Wang, Xiao-Yuan'
'Yang, Jing'
'Xie, Ming-Jin'
'Zhao, Qi-Hua'

_publ_section_title
;
 Intriguing Architectures Generated from 1,4-Bis(3- or
 4-pyridyl)-2,3-diaza-1,3-butadiene with Aromatic Dicarboxylates:
 Syntheses, Crystal Structures, and Properties
;
_journal_issue 3
_journal_name_full 'Crystal Growth &amp; Design'
_journal_page_first 1175
_journal_paper_doi 10.1021/cg401692e
_journal_volume 14
_journal_year 2014
_chemical_formula_moiety 'C20 H14 N4 O4 Zn'
_chemical_formula_sum 'C20 H14 N4 O4 Zn'
_chemical_formula_weight 439.72
_chemical_name_systematic
; 
 ? 
;
_space_group_IT_number 2
_symmetry_cell_setting triclinic
_symmetry_space_group_name_Hall '-P 1'
_symmetry_space_group_name_H-M 'P -1'
_atom_sites_solution_hydrogens geom
_atom_sites_solution_primary direct
_atom_sites_solution_secondary difmap
_audit_creation_method SHELXL-97
_cell_angle_alpha 112.995(2)
_cell_angle_beta 99.133(3)
_cell_angle_gamma 99.881(3)
_cell_formula_units_Z 2
_cell_length_a 8.2609(16)
_cell_length_b 10.149(2)
_cell_length_c 12.461(2)
_cell_measurement_reflns_used 881
_cell_measurement_temperature 298(2)
_cell_measurement_theta_max 21.59
_cell_measurement_theta_min 2.21
_cell_volume 917.6(3)
_computing_cell_refinement 'Bruker apex II'
_computing_data_collection 'Bruker apex II'
_computing_data_reduction 'Bruker SAINT'
_computing_molecular_graphics 'Bruker SHELXTL'
_computing_publication_material 'Bruker SHELXTL'
_computing_structure_refinement 'SHELXL-97 (Sheldrick, 1997)'
_computing_structure_solution 'SHELXS-97 (Sheldrick, 1990)'
_diffrn_ambient_temperature 298(2)
_diffrn_measured_fraction_theta_full 0.993
_diffrn_measured_fraction_theta_max 0.993
_diffrn_measurement_device_type 'CCD area detector'
_diffrn_measurement_method 'phi and omega scans'
_diffrn_radiation_monochromator graphite
_diffrn_radiation_source 'fine-focus sealed tube'
_diffrn_radiation_type MoK\a
_diffrn_radiation_wavelength 0.71073
_diffrn_reflns_av_R_equivalents 0.0808
_diffrn_reflns_av_sigmaI/netI 0.1326
_diffrn_reflns_limit_h_max 9
_diffrn_reflns_limit_h_min -9
_diffrn_reflns_limit_k_max 12
_diffrn_reflns_limit_k_min -12
_diffrn_reflns_limit_l_max 14
_diffrn_reflns_limit_l_min -14
_diffrn_reflns_number 7060
_diffrn_reflns_theta_full 25.15
_diffrn_reflns_theta_max 25.15
_diffrn_reflns_theta_min 2.21
_exptl_absorpt_coefficient_mu 1.375
_exptl_absorpt_correction_T_max 0.8524
_exptl_absorpt_correction_T_min 0.6832
_exptl_absorpt_correction_type multi-scan
_exptl_absorpt_process_details sadabs
_exptl_crystal_colour yellow
_exptl_crystal_density_diffrn 1.591
_exptl_crystal_density_method 'not measured'
_exptl_crystal_description block
_exptl_crystal_F_000 448
_exptl_crystal_size_max 0.30
_exptl_crystal_size_mid 0.24
_exptl_crystal_size_min 0.12
_refine_diff_density_max 0.705
_refine_diff_density_min -0.618
_refine_diff_density_rms 0.131
_refine_ls_extinction_method SHELXL
_refine_ls_goodness_of_fit_ref 1.039
_refine_ls_hydrogen_treatment mixed
_refine_ls_matrix_type full
_refine_ls_number_parameters 262
_refine_ls_number_reflns 3256
_refine_ls_number_restraints 0
_refine_ls_restrained_S_all 1.039
_refine_ls_R_factor_all 0.1096
_refine_ls_R_factor_gt 0.0518
_refine_ls_shift/su_max 0.001
_refine_ls_shift/su_mean 0.000
_refine_ls_structure_factor_coef Fsqd
_refine_ls_weighting_details 'calc w=1/[\s^2^(Fo^2^)+(0.0100P)^2^+1.1017P] where P=(Fo^2^+2Fc^2^)/3'
_refine_ls_weighting_scheme calc
_refine_ls_wR_factor_gt 0.0870
_refine_ls_wR_factor_ref 0.1080
_reflns_number_gt 1821
_reflns_number_total 3256
_reflns_threshold_expression >2sigma(I)
_cod_data_source_file cg401692e_si_001.cif
_cod_data_source_block 1
_cod_depositor_comments
;
The following automatic conversions were performed:

'_symmetry_cell_setting' value 'Triclinic' changed to 'triclinic'
according to
/usr/data/users/saulius/crontab/automatic-downloads/current/ACS/lib/dictionaries/cif_core.dic
dictionary named 'cif_core.dic' version 2.4.2 from 2011-04-26.

Automatic conversion script
Id: cif_fix_values 2281 2013-09-26 08:29:07Z andrius 
;
_cod_original_sg_symbol_H-M P-1
_cod_database_code 4510197

loop_
_symmetry_equiv_pos_as_xyz
'x, y, z'
'-x, -y, -z'

loop_
_atom_site_label
_atom_site_type_symbol
_atom_site_fract_x
_atom_site_fract_y
_atom_site_fract_z
_atom_site_U_iso_or_equiv
_atom_site_adp_type
_atom_site_occupancy
_atom_site_symmetry_multiplicity
_atom_site_calc_flag
_atom_site_refinement_flags
N1 N 0.2333(6) 0.5382(5) 0.8770(4) 0.0337(13) Uani 1 1 d .
N2 N 0.3649(8) 0.6672(7) 0.6155(5) 0.072(2) Uani 1 1 d .
N3 N 0.4025(8) 0.6867(7) 0.5152(5) 0.068(2) Uani 1 1 d .
N4 N 0.5416(6) 0.7841(5) 0.2437(4) 0.0374(13) Uani 1 1 d .
O1 O 0.2837(5) 0.4998(4) 1.1085(3) 0.0361(11) Uani 1 1 d .
O2 O 0.3979(5) 0.3322(4) 0.9919(4) 0.0404(11) Uani 1 1 d .
O3 O 0.1885(5) -0.2027(5) 1.1351(4) 0.0594(14) Uani 1 1 d .
O4 O 0.3723(6) -0.1371(5) 1.0449(4) 0.0502(13) Uani 1 1 d .
Zn1 Zn 0.37853(10) 0.66329(8) 1.06107(6) 0.0323(2) Uani 1 1 d .
C1 C 0.2803(7) 0.5777(7) 0.7940(5) 0.0385(17) Uani 1 1 d .
H1 H 0.3690 0.6615 0.8186 0.046 Uiso 1 1 calc R
C2 C 0.2008(8) 0.4976(7) 0.6712(5) 0.0462(19) Uani 1 1 d .
C3 C 0.0674(9) 0.3744(7) 0.6357(6) 0.055(2) Uani 1 1 d .
H3 H 0.0134 0.3180 0.5546 0.066 Uiso 1 1 calc R
C4 C 0.0153(8) 0.3362(7) 0.7217(6) 0.052(2) Uani 1 1 d .
H4 H -0.0760 0.2553 0.7000 0.063 Uiso 1 1 calc R
C5 C 0.1023(7) 0.4211(7) 0.8417(5) 0.0401(17) Uani 1 1 d .
H5 H 0.0676 0.3950 0.8997 0.048 Uiso 1 1 calc R
C6 C 0.2597(9) 0.5438(8) 0.5818(6) 0.055(2) Uani 1 1 d .
H6 H 0.2187 0.4814 0.5001 0.066 Uiso 1 1 calc R
C7 C 0.5292(9) 0.7926(8) 0.5448(6) 0.060(2) Uani 1 1 d .
H7 H 0.5863 0.8472 0.6255 0.072 Uiso 1 1 calc R
C8 C 0.5892(8) 0.8319(8) 0.4528(5) 0.0453(18) Uani 1 1 d .
C9 C 0.4994(8) 0.7530(7) 0.3313(5) 0.0402(17) Uani 1 1 d .
H9 H 0.4055 0.6749 0.3112 0.048 Uiso 1 1 calc R
C10 C 0.6735(8) 0.8970(7) 0.2732(6) 0.0494(19) Uani 1 1 d .
H10 H 0.7028 0.9209 0.2128 0.059 Uiso 1 1 calc R
C11 C 0.7702(9) 0.9817(8) 0.3910(6) 0.063(2) Uani 1 1 d .
H11 H 0.8632 1.0593 0.4084 0.075 Uiso 1 1 calc R
C12 C 0.7262(9) 0.9489(8) 0.4814(6) 0.062(2) Uani 1 1 d .
H12 H 0.7881 1.0051 0.5609 0.075 Uiso 1 1 calc R
C13 C 0.3120(8) 0.3730(7) 1.0667(5) 0.0315(16) Uani 1 1 d .
C14 C 0.2288(7) 0.2629(6) 1.1088(5) 0.0264(14) Uani 1 1 d .
C15 C 0.2759(7) 0.1298(6) 1.0836(5) 0.0294(15) Uani 1 1 d .
H15 H 0.3582 0.1095 1.0410 0.035 Uiso 1 1 calc R
C16 C 0.2013(7) 0.0275(6) 1.1216(5) 0.0279(14) Uani 1 1 d .
C17 C 0.0766(8) 0.0579(7) 1.1818(5) 0.0427(18) Uani 1 1 d .
H17 H 0.0229 -0.0119 1.2045 0.051 Uiso 1 1 calc R
C18 C 0.0282(8) 0.1907(7) 1.2100(6) 0.050(2) Uani 1 1 d .
H18 H -0.0556 0.2096 1.2515 0.060 Uiso 1 1 calc R
C19 C 0.1087(8) 0.2947(7) 1.1745(5) 0.0395(17) Uani 1 1 d .
H19 H 0.0813 0.3851 1.1951 0.047 Uiso 1 1 calc R
C20 C 0.2567(8) -0.1127(6) 1.0991(6) 0.0330(16) Uani 1 1 d .

loop_
_atom_site_aniso_label
_atom_site_aniso_U_11
_atom_site_aniso_U_22
_atom_site_aniso_U_33
_atom_site_aniso_U_23
_atom_site_aniso_U_13
_atom_site_aniso_U_12
N1 0.040(3) 0.029(3) 0.035(3) 0.019(2) 0.009(2) 0.004(3)
N2 0.095(5) 0.075(5) 0.036(3) 0.032(3) 0.007(3) -0.015(4)
N3 0.089(5) 0.073(5) 0.031(3) 0.028(3) 0.009(3) -0.014(4)
N4 0.044(3) 0.031(3) 0.035(3) 0.014(3) 0.014(3) -0.001(3)
O1 0.062(3) 0.014(2) 0.037(2) 0.013(2) 0.019(2) 0.010(2)
O2 0.049(3) 0.040(3) 0.044(2) 0.026(2) 0.024(2) 0.012(2)
O3 0.057(3) 0.046(3) 0.095(4) 0.052(3) 0.020(3) 0.006(3)
O4 0.063(3) 0.039(3) 0.052(3) 0.020(3) 0.021(3) 0.014(3)
Zn1 0.0450(5) 0.0243(4) 0.0322(4) 0.0179(3) 0.0118(3) 0.0044(3)
C1 0.042(4) 0.036(4) 0.043(4) 0.025(3) 0.011(3) 0.005(3)
C2 0.059(5) 0.041(4) 0.036(4) 0.021(3) 0.005(4) 0.002(4)
C3 0.074(5) 0.033(4) 0.035(4) 0.005(3) -0.004(4) -0.003(4)
C4 0.052(5) 0.043(5) 0.054(4) 0.026(4) 0.000(4) -0.006(4)
C5 0.035(4) 0.039(4) 0.047(4) 0.026(3) 0.003(3) 0.001(3)
C6 0.079(6) 0.052(5) 0.027(3) 0.017(4) 0.007(4) 0.006(5)
C7 0.074(6) 0.064(6) 0.033(4) 0.022(4) 0.004(4) 0.000(5)
C8 0.050(5) 0.047(4) 0.032(4) 0.015(3) 0.005(3) 0.004(4)
C9 0.044(4) 0.035(4) 0.036(3) 0.015(3) 0.007(3) 0.001(3)
C10 0.058(5) 0.046(5) 0.047(4) 0.024(4) 0.018(4) 0.002(4)
C11 0.058(5) 0.049(5) 0.055(5) 0.014(4) 0.006(4) -0.023(4)
C12 0.066(5) 0.059(5) 0.039(4) 0.012(4) 0.002(4) -0.009(4)
C13 0.035(4) 0.028(4) 0.025(3) 0.015(3) 0.001(3) -0.007(3)
C14 0.033(4) 0.018(3) 0.030(3) 0.013(3) 0.008(3) 0.002(3)
C15 0.033(4) 0.025(4) 0.030(3) 0.013(3) 0.005(3) 0.003(3)
C16 0.032(4) 0.025(4) 0.027(3) 0.012(3) 0.008(3) 0.004(3)
C17 0.054(4) 0.031(4) 0.053(4) 0.027(4) 0.020(4) 0.008(4)
C18 0.062(5) 0.050(5) 0.068(5) 0.040(4) 0.044(4) 0.024(4)
C19 0.057(4) 0.027(4) 0.050(4) 0.025(3) 0.027(4) 0.017(4)
C20 0.033(4) 0.018(4) 0.047(4) 0.019(3) -0.002(3) 0.001(3)

loop_
_atom_type_symbol
_atom_type_description
_atom_type_scat_dispersion_real
_atom_type_scat_dispersion_imag
_atom_type_scat_source
C C 0.0033 0.0016 'International Tables Vol C Tables 4.2.6.8 and 6.1.1.4'
H H 0.0000 0.0000 'International Tables Vol C Tables 4.2.6.8 and 6.1.1.4'
N N 0.0061 0.0033 'International Tables Vol C Tables 4.2.6.8 and 6.1.1.4'
O O 0.0106 0.0060 'International Tables Vol C Tables 4.2.6.8 and 6.1.1.4'
Zn Zn 0.2839 1.4301 'International Tables Vol C Tables 4.2.6.8 and 6.1.1.4'

loop_
_geom_angle_atom_site_label_1
_geom_angle_atom_site_label_2
_geom_angle_atom_site_label_3
_geom_angle
_geom_angle_site_symmetry_1
_geom_angle_site_symmetry_3
C5 N1 C1 118.5(5) . .
C5 N1 Zn1 123.3(4) . .
C1 N1 Zn1 118.2(4) . .
C6 N2 N3 110.6(5) . .
C7 N3 N2 112.3(5) . .
C10 N4 C9 118.0(5) . .
C10 N4 Zn1 122.4(4) . 1_554
C9 N4 Zn1 119.4(4) . 1_554
C13 O1 Zn1 123.1(4) . .
C13 O2 Zn1 153.3(4) . 2_667
C20 O3 Zn1 85.5(4) . 1_545
C20 O4 Zn1 94.5(4) . 1_545
O1 Zn1 O2 119.54(17) . 2_667
O1 Zn1 O4 151.19(18) . 1_565
O2 Zn1 O4 89.11(17) 2_667 1_565
O1 Zn1 N1 92.45(16) . .
O2 Zn1 N1 91.12(17) 2_667 .
O4 Zn1 N1 89.78(16) 1_565 .
O1 Zn1 N4 88.06(16) . 1_556
O2 Zn1 N4 84.99(17) 2_667 1_556
O4 Zn1 N4 91.78(17) 1_565 1_556
N1 Zn1 N4 175.8(2) . 1_556
O1 Zn1 O3 92.42(16) . 1_565
O2 Zn1 O3 146.24(15) 2_667 1_565
O4 Zn1 O3 58.87(16) 1_565 1_565
N1 Zn1 O3 98.53(17) . 1_565
N4 Zn1 O3 85.62(18) 1_556 1_565
O1 Zn1 C20 121.81(19) . 1_565
O2 Zn1 C20 117.83(19) 2_667 1_565
O4 Zn1 C20 29.49(15) 1_565 1_565
N1 Zn1 C20 95.44(18) . 1_565
N4 Zn1 C20 87.83(18) 1_556 1_565
O3 Zn1 C20 29.39(16) 1_565 1_565
N1 C1 C2 122.4(6) . .
N1 C1 H1 118.8 . .
C2 C1 H1 118.8 . .
C3 C2 C1 118.4(6) . .
C3 C2 C6 121.1(6) . .
C1 C2 C6 120.5(6) . .
C4 C3 C2 119.3(6) . .
C4 C3 H3 120.3 . .
C2 C3 H3 120.3 . .
C3 C4 C5 118.5(6) . .
C3 C4 H4 120.7 . .
C5 C4 H4 120.7 . .
N1 C5 C4 122.8(6) . .
N1 C5 H5 118.6 . .
C4 C5 H5 118.6 . .
N2 C6 C2 120.7(6) . .
N2 C6 H6 119.7 . .
C2 C6 H6 119.7 . .
N3 C7 C8 120.8(6) . .
N3 C7 H7 119.6 . .
C8 C7 H7 119.6 . .
C12 C8 C9 117.6(6) . .
C12 C8 C7 122.7(6) . .
C9 C8 C7 119.7(6) . .
N4 C9 C8 123.5(6) . .
N4 C9 H9 118.3 . .
C8 C9 H9 118.3 . .
N4 C10 C11 122.7(6) . .
N4 C10 H10 118.6 . .
C11 C10 H10 118.6 . .
C12 C11 C10 119.1(6) . .
C12 C11 H11 120.5 . .
C10 C11 H11 120.5 . .
C11 C12 C8 119.2(6) . .
C11 C12 H12 120.4 . .
C8 C12 H12 120.4 . .
O2 C13 O1 124.7(5) . .
O2 C13 C14 118.8(6) . .
O1 C13 C14 116.5(6) . .
C19 C14 C15 119.6(5) . .
C19 C14 C13 120.4(5) . .
C15 C14 C13 120.1(5) . .
C16 C15 C14 121.0(6) . .
C16 C15 H15 119.5 . .
C14 C15 H15 119.5 . .
C17 C16 C15 118.6(6) . .
C17 C16 C20 120.3(5) . .
C15 C16 C20 121.1(6) . .
C16 C17 C18 121.9(6) . .
C16 C17 H17 119.0 . .
C18 C17 H17 119.0 . .
C17 C18 C19 118.7(6) . .
C17 C18 H18 120.7 . .
C19 C18 H18 120.7 . .
C14 C19 C18 120.2(6) . .
C14 C19 H19 119.9 . .
C18 C19 H19 119.9 . .
O3 C20 O4 121.0(6) . .
O3 C20 C16 119.9(6) . .
O4 C20 C16 119.0(5) . .
O3 C20 Zn1 65.1(3) . 1_545
O4 C20 Zn1 56.0(3) . 1_545
C16 C20 Zn1 174.4(4) . 1_545

loop_
_geom_bond_atom_site_label_1
_geom_bond_atom_site_label_2
_geom_bond_distance
_geom_bond_site_symmetry_2
N1 C5 1.333(7) .
N1 C1 1.334(6) .
N1 Zn1 2.154(4) .
N2 C6 1.265(8) .
N2 N3 1.411(6) .
N3 C7 1.253(8) .
N4 C10 1.323(7) .
N4 C9 1.329(6) .
N4 Zn1 2.186(5) 1_554
O1 C13 1.265(7) .
O1 Zn1 2.045(3) .
O2 C13 1.247(7) .
O2 Zn1 2.056(4) 2_667
O3 C20 1.255(6) .
O3 Zn1 2.319(5) 1_545
O4 C20 1.259(7) .
O4 Zn1 2.121(4) 1_545
Zn1 O2 2.056(4) 2_667
Zn1 O4 2.121(4) 1_565
Zn1 N4 2.186(5) 1_556
Zn1 O3 2.319(5) 1_565
Zn1 C20 2.550(6) 1_565
C1 C2 1.399(8) .
C1 H1 0.9300 .
C2 C3 1.383(8) .
C2 C6 1.483(8) .
C3 C4 1.378(8) .
C3 H3 0.9300 .
C4 C5 1.391(8) .
C4 H4 0.9300 .
C5 H5 0.9300 .
C6 H6 0.9300 .
C7 C8 1.479(8) .
C7 H7 0.9300 .
C8 C12 1.377(8) .
C8 C9 1.406(7) .
C9 H9 0.9300 .
C10 C11 1.392(8) .
C10 H10 0.9300 .
C11 C12 1.376(8) .
C11 H11 0.9300 .
C12 H12 0.9300 .
C13 C14 1.518(7) .
C14 C19 1.386(7) .
C14 C15 1.401(7) .
C15 C16 1.392(7) .
C15 H15 0.9300 .
C16 C17 1.376(8) .
C16 C20 1.506(8) .
C17 C18 1.400(8) .
C17 H17 0.9300 .
C18 C19 1.403(7) .
C18 H18 0.9300 .
C19 H19 0.9300 .
C20 Zn1 2.550(6) 1_545

loop_
_geom_torsion_atom_site_label_1
_geom_torsion_atom_site_label_2
_geom_torsion_atom_site_label_3
_geom_torsion_atom_site_label_4
_geom_torsion
_geom_torsion_site_symmetry_1
_geom_torsion_site_symmetry_4
C6 N2 N3 C7 -167.0(8) . .
C13 O1 Zn1 O2 -27.9(5) . 2_667
C13 O1 Zn1 O4 158.8(4) . 1_565
C13 O1 Zn1 N1 64.8(4) . .
C13 O1 Zn1 N4 -111.0(4) . 1_556
C13 O1 Zn1 O3 163.5(4) . 1_565
C13 O1 Zn1 C20 162.8(4) . 1_565
C5 N1 Zn1 O1 15.7(5) . .
C1 N1 Zn1 O1 -162.3(4) . .
C5 N1 Zn1 O2 135.4(5) . 2_667
C1 N1 Zn1 O2 -42.7(4) . 2_667
C5 N1 Zn1 O4 -135.5(5) . 1_565
C1 N1 Zn1 O4 46.5(4) . 1_565
C5 N1 Zn1 N4 113(3) . 1_556
C1 N1 Zn1 N4 -65(3) . 1_556
C5 N1 Zn1 O3 -77.1(5) . 1_565
C1 N1 Zn1 O3 104.9(4) . 1_565
C5 N1 Zn1 C20 -106.6(5) . 1_565
C1 N1 Zn1 C20 75.4(4) . 1_565
C5 N1 C1 C2 -2.3(9) . .
Zn1 N1 C1 C2 175.8(5) . .
N1 C1 C2 C3 0.9(10) . .
N1 C1 C2 C6 -178.7(6) . .
C1 C2 C3 C4 1.1(10) . .
C6 C2 C3 C4 -179.3(6) . .
C2 C3 C4 C5 -1.7(10) . .
C1 N1 C5 C4 1.7(9) . .
Zn1 N1 C5 C4 -176.3(5) . .
C3 C4 C5 N1 0.3(10) . .
N3 N2 C6 C2 179.8(6) . .
C3 C2 C6 N2 170.0(7) . .
C1 C2 C6 N2 -10.4(11) . .
N2 N3 C7 C8 -179.8(6) . .
N3 C7 C8 C12 178.9(7) . .
N3 C7 C8 C9 2.4(11) . .
C10 N4 C9 C8 -1.2(9) . .
Zn1 N4 C9 C8 -175.2(5) 1_554 .
C12 C8 C9 N4 1.1(10) . .
C7 C8 C9 N4 177.8(6) . .
C9 N4 C10 C11 1.2(10) . .
Zn1 N4 C10 C11 175.0(5) 1_554 .
N4 C10 C11 C12 -1.1(11) . .
C10 C11 C12 C8 1.0(11) . .
C9 C8 C12 C11 -1.0(11) . .
C7 C8 C12 C11 -177.6(7) . .
Zn1 O2 C13 O1 68.9(11) 2_667 .
Zn1 O2 C13 C14 -113.4(8) 2_667 .
Zn1 O1 C13 O2 -0.9(8) . .
Zn1 O1 C13 C14 -178.6(3) . .
O2 C13 C14 C19 -168.4(5) . .
O1 C13 C14 C19 9.4(8) . .
O2 C13 C14 C15 13.0(7) . .
O1 C13 C14 C15 -169.1(5) . .
C19 C14 C15 C16 1.3(8) . .
C13 C14 C15 C16 179.9(5) . .
C14 C15 C16 C17 1.7(8) . .
C14 C15 C16 C20 -177.5(5) . .
C15 C16 C17 C18 -2.7(8) . .
C20 C16 C17 C18 176.5(5) . .
C16 C17 C18 C19 0.6(9) . .
C15 C14 C19 C18 -3.4(8) . .
C13 C14 C19 C18 178.0(5) . .
C17 C18 C19 C14 2.5(9) . .
Zn1 O3 C20 O4 2.3(5) 1_545 .
Zn1 O3 C20 C16 -177.1(5) 1_545 .
Zn1 O4 C20 O3 -2.5(6) 1_545 .
Zn1 O4 C20 C16 176.9(4) 1_545 .
C17 C16 C20 O3 0.2(8) . .
C15 C16 C20 O3 179.4(5) . .
C17 C16 C20 O4 -179.3(5) . .
C15 C16 C20 O4 -0.1(8) . .
C17 C16 C20 Zn1 -152(4) . 1_545
C15 C16 C20 Zn1 27(4) . 1_545
